data_7054582
loop_
_publ_author_name
'Ma\<ckov\'a, Michaela'
'Mik\<s\'atko, Ji\<r\'i'
'Budka, Jan'
'Eigner, V\'aclav'
'Cu\<r\'inov\'a, Petra'
'Lhot\'ak, Pavel'

_publ_section_title
;
 Chiral anion recognition by a ureido-thiacalix[4]arene ligand immobilized
 in the 1,3-alternate conformation
;
_journal_issue 2
_journal_name_full 'New J. Chem.'
_journal_page_first 1382
_journal_paper_doi 10.1039/C4NJ01956C
_journal_volume 39
_journal_year 2015
_chemical_absolute_configuration ad
_chemical_formula_moiety 'C44 H52 N4 O12 S4'
_chemical_formula_sum 'C44 H52 N4 O12 S4'
_chemical_formula_weight 957.18
_space_group_IT_number 4
_symmetry_cell_setting monoclinic
_symmetry_space_group_name_Hall 'P 2yb'
_symmetry_space_group_name_H-M 'P 1 21 1'
_atom_sites_solution_hydrogens difmap
_atom_sites_solution_primary direct
_audit_update_record
;
2014-11-26 deposited with the CCDC.
2014-12-04 downloaded from the CCDC.
;
_cell_angle_alpha 90
_cell_angle_beta 101.2335(15)
_cell_angle_gamma 90
_cell_formula_units_Z 2
_cell_length_a 12.64786(19)
_cell_length_b 14.04823(19)
_cell_length_c 13.3958(2)
_cell_measurement_reflns_used 12738
_cell_measurement_temperature 190
_cell_measurement_theta_max 76
_cell_measurement_theta_min 4
_cell_volume 2334.57(6)
_computing_cell_refinement 'CrysAlis, (Oxford Diffraction, 2002)'
_computing_data_collection 'Xcalibur, (Oxford Diffraction, 2002)'
_computing_data_reduction 'XRED (Stoe & Cie 1996)'
_computing_molecular_graphics 'CAMERON (Watkin et al., 1996)'
_computing_publication_material 'CRYSTALS (Betteridge et al., 2003)'
_computing_structure_refinement 'CRYSTALS (Betteridge et al., 2003)'
_computing_structure_solution 'SIR92 (Altomare et al., 1994)'
_diffrn_ambient_pressure 101
_diffrn_ambient_temperature 190
_diffrn_measured_fraction_theta_full 0.995
_diffrn_measured_fraction_theta_max 0.981
_diffrn_measurement_device Area
_diffrn_measurement_device_type 'Oxford Diffraction XCALIBUR'
_diffrn_measurement_method '\f & \w scans'
_diffrn_radiation_monochromator graphite
_diffrn_radiation_type 'Cu K\a'
_diffrn_radiation_wavelength 1.54180
_diffrn_reflns_av_R_equivalents 0.039
_diffrn_reflns_limit_h_max 15
_diffrn_reflns_limit_h_min -15
_diffrn_reflns_limit_k_max 17
_diffrn_reflns_limit_k_min -17
_diffrn_reflns_limit_l_max 13
_diffrn_reflns_limit_l_min -16
_diffrn_reflns_number 20129
_diffrn_reflns_theta_full 71.282
_diffrn_reflns_theta_max 75.832
_diffrn_reflns_theta_min 4.399
_diffrn_standards_number 0
_exptl_absorpt_coefficient_mu 2.417
_exptl_absorpt_correction_T_max 0.75
_exptl_absorpt_correction_T_min 0.50
_exptl_absorpt_correction_type multi-scan
_exptl_absorpt_process_details 'CrysAlis, (Oxford Diffraction, 2002)'
_exptl_crystal_colour colourless
_exptl_crystal_density_diffrn 1.362
_exptl_crystal_density_method 'not measured'
_exptl_crystal_description needle
_exptl_crystal_F_000 1008.000
_exptl_crystal_size_max 0.430
_exptl_crystal_size_mid 0.160
_exptl_crystal_size_min 0.120
_refine_diff_density_max 0.44
_refine_diff_density_min -0.40
_refine_ls_abs_structure_details 'Flack (1983), 4385 Friedel-pairs'
_refine_ls_abs_structure_Flack 0.082(17)
_refine_ls_extinction_method None
_refine_ls_goodness_of_fit_ref 0.9794
_refine_ls_hydrogen_treatment constr
_refine_ls_matrix_type full
_refine_ls_number_parameters 716
_refine_ls_number_reflns 9361
_refine_ls_number_restraints 259
_refine_ls_R_factor_all 0.0547
_refine_ls_R_factor_gt 0.0534
_refine_ls_shift/su_max 0.0005035
_refine_ls_shift/su_mean 0.0000544
_refine_ls_structure_factor_coef Fsqd
_refine_ls_weighting_details
;
 Method, part 1, Chebychev polynomial, (Watkin, 1994, Prince, 1982) 
 [weight] = 1.0/[A~0~*T~0~(x)+A~1~*T~1~(x) ... +A~n-1~]*T~n-1~(x)] 
 where A~i~ are the Chebychev coefficients listed below and x= Fcalc/Fmax 
 Method = Robust Weighting (Prince, 1982) 
 W = [weight] * [1-(deltaF/6*sigmaF)^2^]^2^ 
 A~i~ are: 
 0.137E+04 0.219E+04 0.116E+04 329. 
;
_refine_ls_weighting_scheme calc
_refine_ls_wR_factor_all 0.1274
_refine_ls_wR_factor_gt 0.1223
_refine_ls_wR_factor_ref 0.1274
_reflns_limit_h_max 15
_reflns_limit_h_min -15
_reflns_limit_k_max 17
_reflns_limit_k_min -17
_reflns_limit_l_max 16
_reflns_limit_l_min 0
_reflns_number_gt 9039
_reflns_number_total 9361
_reflns_threshold_expression I>2.0\s(I)
_oxford_diffrn_Wilson_B_factor 2.70
_oxford_diffrn_Wilson_scale 0.08
_oxford_refine_ls_r_factor_ref 0.0547
_oxford_refine_ls_scale 3.84(3)
_oxford_reflns_number_all 9361
_oxford_reflns_threshold_expression_ref I>-10.0\s(I)
_cod_data_source_file c4nj01956c1.cif
_cod_data_source_block 4e
_cod_depositor_comments 'Adding full bibliography for 7054576--7054583.cif.'
_cod_original_sg_symbol_Hall 'P 2yb '
_cod_original_sg_symbol_H-M 'P 1 21 1 '
_cod_database_code 7054582

loop_
_symmetry_equiv_pos_as_xyz
x,y,z
-x,y+1/2,-z

loop_
_atom_site_label
_atom_site_type_symbol
_atom_site_fract_x
_atom_site_fract_y
_atom_site_fract_z
_atom_site_U_iso_or_equiv
_atom_site_occupancy
_atom_site_adp_type
_atom_site_refinement_flags_posn
_atom_site_refinement_flags_adp
_atom_site_refinement_flags_occupancy
_atom_site_disorder_assembly
_atom_site_disorder_group
C1 C 0.7479(3) 0.3860(3) 0.9628(2) 0.0357 1.0000 Uani . . . . .
S2 S 0.80485(7) 0.50071(11) 0.95546(6) 0.0388 1.0000 Uani . . . . .
C3 C 0.8324(2) 0.5049(2) 0.8308(2) 0.0293 1.0000 Uani . . . . .
C4 C 0.9361(3) 0.5334(3) 0.8214(3) 0.0368 1.0000 Uani . . . . .
C5 C 0.9571(2) 0.5468(3) 0.7264(3) 0.0344 1.0000 Uani . . . . .
C6 C 0.8824(2) 0.5314(2) 0.6372(2) 0.0316 1.0000 Uani . . . . .
C7 C 0.7798(2) 0.5025(2) 0.6467(2) 0.0279 1.0000 Uani . . . . .
S8 S 0.68320(5) 0.49473(10) 0.53174(5) 0.0289 1.0000 Uani . . . . .
C9 C 0.6209(2) 0.3822(2) 0.5327(2) 0.0256 1.0000 Uani . . . . .
C10 C 0.5090(2) 0.3817(2) 0.5055(2) 0.0274 1.0000 Uani . . . . .
C11 C 0.45664(19) 0.2949(3) 0.49243(19) 0.0280 1.0000 Uani . . . . .
C12 C 0.5104(2) 0.2086(2) 0.5091(2) 0.0292 1.0000 Uani . . . . .
C13 C 0.6225(2) 0.2099(2) 0.5370(2) 0.0256 1.0000 Uani . . . . .
S14 S 0.68561(6) 0.09687(10) 0.53665(5) 0.0293 1.0000 Uani . . . . .
C15 C 0.7860(2) 0.0933(2) 0.6482(2) 0.0273 1.0000 Uani . . . . .
C16 C 0.8895(2) 0.0671(2) 0.6372(2) 0.0309 1.0000 Uani . . . . .
C17 C 0.9682(3) 0.0543(2) 0.7241(3) 0.0347 1.0000 Uani . . . . .
C18 C 0.9481(3) 0.0713(2) 0.8214(3) 0.0356 1.0000 Uani . . . . .
C19 C 0.8454(2) 0.0974(2) 0.8313(2) 0.0323 1.0000 Uani . . . . .
S20 S 0.82150(7) 0.10321(12) 0.95772(6) 0.0398 1.0000 Uani . . . . .
C21 C 0.7534(3) 0.2132(3) 0.9624(2) 0.0351 1.0000 Uani . . . . .
C22 C 0.6507(3) 0.2093(3) 0.9837(2) 0.0406 1.0000 Uani . . . . .
C23 C 0.5993(2) 0.2951(3) 0.9967(2) 0.0398 1.0000 Uani . . . . .
C24 C 0.6460(3) 0.3819(3) 0.9863(2) 0.0385 1.0000 Uani . . . . .
C25 C 0.7530(2) 0.4916(3) 0.7433(2) 0.0295 1.0000 Uani . . . . .
C26 C 0.6794(2) 0.2959(3) 0.54548(17) 0.0261 1.0000 Uani . . . . .
C27 C 0.7620(2) 0.1038(3) 0.7451(2) 0.0282 1.0000 Uani . . . . .
C28 C 0.8050(2) 0.3012(4) 0.95461(18) 0.0360 1.0000 Uani . . . . .
O29 O 0.65025(16) 0.46673(19) 0.74930(18) 0.0393 1.0000 Uani D U . . .
C30 C 0.5826(3) 0.5400(4) 0.7732(5) 0.0412 0.688(7) Uani D U P 1 1
C31 C 0.4645(3) 0.5173(3) 0.7249(4) 0.0455 0.688(7) Uani D U P 1 1
C32 C 0.3869(4) 0.5841(4) 0.7653(5) 0.0680 0.688(7) Uani D U P 1 1
C33 C 0.4057(6) 0.6868(4) 0.7456(5) 0.0713 0.688(7) Uani D U P 1 1
C34 C 0.4445(5) 0.4158(4) 0.7483(7) 0.0684 0.688(7) Uani D U P 1 1
O35 O 0.78895(14) 0.29540(19) 0.56677(14) 0.0348 1.0000 Uani D U . . .
C36 C 0.8320(3) 0.3033(4) 0.4733(3) 0.0414 0.775(6) Uani D U P 2 1
C37 C 0.9530(2) 0.2788(4) 0.4991(3) 0.0454 0.775(6) Uani D U P 2 1
C38 C 1.0143(3) 0.3317(5) 0.5903(4) 0.0681 0.775(6) Uani D U P 2 1
C39 C 1.1275(4) 0.3010(8) 0.6271(6) 0.0945 0.775(6) Uani D U P 2 1
C40 C 0.9981(4) 0.2942(6) 0.4054(3) 0.0554 0.775(6) Uani D U P 2 1
O41 O 0.65870(17) 0.12093(18) 0.75528(17) 0.0343 1.0000 Uani . . . . .
C42 C 0.5991(3) 0.0330(3) 0.7649(3) 0.0449 1.0000 Uani . . . . .
C43 C 0.4817(3) 0.0513(3) 0.7303(3) 0.0450 1.0000 Uani . . . . .
C44 C 0.4410(4) 0.1317(4) 0.7888(4) 0.0736 1.0000 Uani . . . . .
C45 C 0.3277(4) 0.1646(5) 0.7382(7) 0.1057 1.0000 Uani . . . . .
C46 C 0.4191(4) -0.0430(4) 0.7401(3) 0.0578 1.0000 Uani . . . . .
O47 O 0.90655(15) 0.3003(2) 0.93573(15) 0.0439 1.0000 Uani D U . . .
C48 C 0.9872(4) 0.3494(6) 1.0091(7) 0.0599 0.524(8) Uani D U P 3 1
C49 C 1.0861(4) 0.2847(6) 1.0425(5) 0.0493 0.524(8) Uani D U P 3 1
C50 C 1.1700(5) 0.3298(5) 1.1272(5) 0.0563 0.524(8) Uani D U P 3 1
C51 C 1.2545(6) 0.2621(6) 1.1780(6) 0.0671 0.524(8) Uani D U P 3 1
C52 C 1.1328(6) 0.2664(7) 0.9500(6) 0.0657 0.524(8) Uani D U P 3 1
N53 N 1.0660(2) 0.5789(3) 0.7169(3) 0.0480 1.0000 Uani . . . . .
O54 O 1.0926(2) 0.5723(3) 0.6344(2) 0.0557 1.0000 Uani . . . . .
O55 O 1.1241(2) 0.6110(4) 0.7933(3) 0.0815 1.0000 Uani . . . . .
N56 N 0.33890(19) 0.2947(3) 0.4596(2) 0.0395 1.0000 Uani . . . . .
O57 O 0.2935(2) 0.2172(2) 0.4469(3) 0.0637 1.0000 Uani . . . . .
O58 O 0.2930(2) 0.3704(2) 0.4454(3) 0.0603 1.0000 Uani . . . . .
N59 N 1.0753(2) 0.0242(2) 0.7124(3) 0.0439 1.0000 Uani . . . . .
O60 O 1.1368(2) -0.0070(3) 0.7894(3) 0.0736 1.0000 Uani . . . . .
O61 O 1.0989(2) 0.0279(2) 0.6291(2) 0.0492 1.0000 Uani . . . . .
N62 N 0.4896(2) 0.2918(4) 1.0170(2) 0.0509 1.0000 Uani . . . . .
O63 O 0.4449(2) 0.3664(3) 1.0262(3) 0.0704 1.0000 Uani . . . . .
O64 O 0.4477(3) 0.2117(3) 1.0237(3) 0.0641 1.0000 Uani . . . . .
C130 C 0.5821(7) 0.5510(6) 0.7285(11) 0.0538 0.312(7) Uani D U P 1 2
C131 C 0.4837(5) 0.5401(5) 0.7797(7) 0.0422 0.312(7) Uani D U P 1 2
C132 C 0.4182(9) 0.4505(7) 0.7473(14) 0.0643 0.312(7) Uani D U P 1 2
C133 C 0.3212(10) 0.4413(12) 0.7960(15) 0.0843 0.312(7) Uani D U P 1 2
C134 C 0.4158(7) 0.6273(6) 0.7526(11) 0.0475 0.312(7) Uani D U P 1 2
C136 C 0.8640(6) 0.3096(12) 0.5001(7) 0.0417 0.225(6) Uani D U P 2 2
C137 C 0.9710(5) 0.2584(9) 0.5474(8) 0.0746 0.225(6) Uani D U P 2 2
C138 C 1.0561(7) 0.2667(13) 0.4825(10) 0.0640 0.225(6) Uani D U P 2 2
C139 C 1.0136(14) 0.295(2) 0.3744(11) 0.0551 0.225(6) Uani D U P 2 2
C140 C 1.0076(9) 0.3031(12) 0.6498(8) 0.0511 0.225(6) Uani D U P 2 2
C148 C 0.9909(4) 0.3214(9) 1.0222(6) 0.0601 0.476(8) Uani D U P 3 2
C149 C 1.0956(4) 0.2717(7) 1.0068(5) 0.0483 0.476(8) Uani D U P 3 2
C150 C 1.1914(4) 0.2948(13) 1.0907(5) 0.0827 0.476(8) Uani D U P 3 2
C151 C 1.1669(8) 0.3010(11) 1.1949(5) 0.0760 0.476(8) Uani D U P 3 2
C152 C 1.1155(7) 0.3032(12) 0.9052(5) 0.0817 0.476(8) Uani D U P 3 2
H421 H 0.6245 -0.0186 0.7247 0.0517 1.0000 Uiso R . . . .
H422 H 0.6109 0.0122 0.8351 0.0519 1.0000 Uiso R . . . .
H431 H 0.4717 0.0712 0.6563 0.0521 1.0000 Uiso R . . . .
H101 H 0.4690 0.4373 0.4938 0.0318 1.0000 Uiso R . . . .
H121 H 0.4710 0.1499 0.5005 0.0345 1.0000 Uiso R . . . .
H161 H 0.9059 0.0589 0.5737 0.0348 1.0000 Uiso R . . . .
H181 H 1.0052 0.0658 0.8780 0.0411 1.0000 Uiso R . . . .
H221 H 0.6187 0.1513 0.9885 0.0446 1.0000 Uiso R . . . .
H241 H 0.6100 0.4386 0.9920 0.0467 1.0000 Uiso R . . . .
H41 H 0.9917 0.5428 0.8786 0.0435 1.0000 Uiso R . . . .
H61 H 0.8997 0.5416 0.5734 0.0360 1.0000 Uiso R . . . .
H463 H 0.3415 -0.0363 0.7217 0.0821 1.0000 Uiso R . . . .
H462 H 0.4393 -0.0928 0.6965 0.0819 1.0000 Uiso R . . . .
H461 H 0.4344 -0.0650 0.8082 0.0818 1.0000 Uiso R . . . .
H442 H 0.4403 0.1093 0.8587 0.0855 1.0000 Uiso R . . . .
H441 H 0.4915 0.1851 0.7952 0.0853 1.0000 Uiso R . . . .
H452 H 0.3175 0.2265 0.7691 0.1389 1.0000 Uiso R . . . .
H451 H 0.2754 0.1205 0.7543 0.1379 1.0000 Uiso R . . . .
H453 H 0.3211 0.1702 0.6658 0.1379 1.0000 Uiso R . . . .
H302 H 0.5902 0.5426 0.8474 0.0519 0.688(7) Uiso R . P 1 1
H301 H 0.6006 0.6010 0.7467 0.0520 0.688(7) Uiso R . P 1 1
H311 H 0.4565 0.5253 0.6512 0.0561 0.688(7) Uiso R . P 1 1
H322 H 0.3128 0.5712 0.7327 0.0744 0.688(7) Uiso R . P 1 1
H321 H 0.3976 0.5735 0.8393 0.0744 0.688(7) Uiso R . P 1 1
H332 H 0.3618 0.7264 0.7777 0.1022 0.688(7) Uiso R . P 1 1
H331 H 0.3883 0.6991 0.6729 0.1019 0.688(7) Uiso R . P 1 1
H333 H 0.4797 0.7029 0.7685 0.1021 0.688(7) Uiso R . P 1 1
H341 H 0.3827 0.3886 0.7055 0.1069 0.688(7) Uiso R . P 1 1
H342 H 0.5075 0.3777 0.7472 0.1067 0.688(7) Uiso R . P 1 1
H343 H 0.4317 0.4180 0.8179 0.1070 0.688(7) Uiso R . P 1 1
H1302 H 0.5629 0.5700 0.6573 0.0522 0.312(7) Uiso R . P 1 2
H1301 H 0.6233 0.6015 0.7662 0.0523 0.312(7) Uiso R . P 1 2
H1311 H 0.5037 0.5357 0.8542 0.0548 0.312(7) Uiso R . P 1 2
H1321 H 0.4218 0.4074 0.8047 0.0692 0.312(7) Uiso R . P 1 2
H1322 H 0.4530 0.4211 0.6970 0.0691 0.312(7) Uiso R . P 1 2
H1342 H 0.3428 0.6166 0.7822 0.0641 0.312(7) Uiso R . P 1 2
H1341 H 0.3990 0.6349 0.6691 0.0637 0.312(7) Uiso R . P 1 2
H1343 H 0.4624 0.6882 0.7883 0.0641 0.312(7) Uiso R . P 1 2
H362 H 0.7931 0.2616 0.4198 0.0518 0.775(6) Uiso R . P 2 1
H361 H 0.8252 0.3707 0.4474 0.0510 0.775(6) Uiso R . P 2 1
H371 H 0.9570 0.2100 0.5152 0.0565 0.775(6) Uiso R . P 2 1
H381 H 0.9769 0.3254 0.6471 0.0805 0.775(6) Uiso R . P 2 1
H382 H 1.0160 0.3992 0.5688 0.0803 0.775(6) Uiso R . P 2 1
H393 H 1.1555 0.3292 0.6941 0.1344 0.775(6) Uiso R . P 2 1
H391 H 1.1235 0.2304 0.6347 0.1341 0.775(6) Uiso R . P 2 1
H392 H 1.1746 0.3175 0.5797 0.1342 0.775(6) Uiso R . P 2 1
H403 H 1.0603 0.2566 0.4034 0.0798 0.775(6) Uiso R . P 2 1
H402 H 0.9476 0.2825 0.3441 0.0781 0.775(6) Uiso R . P 2 1
H401 H 1.0207 0.3594 0.4051 0.0788 0.775(6) Uiso R . P 2 1
H1362 H 0.8360 0.2803 0.4349 0.0512 0.225(6) Uiso R . P 2 2
H1361 H 0.8756 0.3772 0.4898 0.0511 0.225(6) Uiso R . P 2 2
H1371 H 0.9578 0.1903 0.5577 0.0760 0.225(6) Uiso R . P 2 2
H1381 H 1.0945 0.2066 0.4836 0.0581 0.225(6) Uiso R . P 2 2
H1382 H 1.1056 0.3162 0.5128 0.0580 0.225(6) Uiso R . P 2 2
H1392 H 1.0504 0.2588 0.3308 0.0779 0.225(6) Uiso R . P 2 2
H1391 H 0.9381 0.2818 0.3570 0.0779 0.225(6) Uiso R . P 2 2
H1393 H 1.0261 0.3613 0.3664 0.0781 0.225(6) Uiso R . P 2 2
H1401 H 1.0716 0.2745 0.6869 0.0749 0.225(6) Uiso R . P 2 2
H1403 H 0.9517 0.2951 0.6882 0.0750 0.225(6) Uiso R . P 2 2
H1402 H 1.0198 0.3696 0.6417 0.0751 0.225(6) Uiso R . P 2 2
H481 H 0.9556 0.3680 1.0660 0.0661 0.524(8) Uiso R . P 3 1
H482 H 1.0108 0.4055 0.9748 0.0662 0.524(8) Uiso R . P 3 1
H491 H 1.0594 0.2227 1.0637 0.0646 0.524(8) Uiso R . P 3 1
H501 H 1.1338 0.3545 1.1802 0.0775 0.524(8) Uiso R . P 3 1
H502 H 1.2050 0.3823 1.0997 0.0773 0.524(8) Uiso R . P 3 1
H512 H 1.2931 0.2896 1.2423 0.1070 0.524(8) Uiso R . P 3 1
H511 H 1.2207 0.2029 1.1931 0.1074 0.524(8) Uiso R . P 3 1
H513 H 1.3046 0.2494 1.1335 0.1075 0.524(8) Uiso R . P 3 1
H521 H 1.1965 0.2282 0.9684 0.1079 0.524(8) Uiso R . P 3 1
H523 H 1.0839 0.2338 0.8977 0.1077 0.524(8) Uiso R . P 3 1
H522 H 1.1533 0.3258 0.9215 0.1080 0.524(8) Uiso R . P 3 1
H1481 H 0.9690 0.2942 1.0805 0.0658 0.476(8) Uiso R . P 3 2
H1482 H 1.0016 0.3894 1.0297 0.0665 0.476(8) Uiso R . P 3 2
H1491 H 1.0860 0.2016 1.0074 0.0501 0.476(8) Uiso R . P 3 2
H1501 H 1.2479 0.2488 1.0903 0.0790 0.476(8) Uiso R . P 3 2
H1502 H 1.2156 0.3570 1.0734 0.0793 0.476(8) Uiso R . P 3 2
H1511 H 1.2225 0.2713 1.2448 0.0940 0.476(8) Uiso R . P 3 2
H1512 H 1.0997 0.2702 1.1975 0.0940 0.476(8) Uiso R . P 3 2
H1513 H 1.1627 0.3662 1.2163 0.0940 0.476(8) Uiso R . P 3 2
H1522 H 1.1430 0.2502 0.8737 0.1058 0.476(8) Uiso R . P 3 2
H1523 H 1.0482 0.3229 0.8629 0.1062 0.476(8) Uiso R . P 3 2
H1521 H 1.1669 0.3549 0.9109 0.1058 0.476(8) Uiso R . P 3 2
H1332 H 0.2875 0.3832 0.7712 0.1229 0.312(7) Uiso R . P 1 2
H1331 H 0.2891 0.4924 0.7544 0.1229 0.312(7) Uiso R . P 1 2
H1333 H 0.3123 0.4514 0.8640 0.1229 0.312(7) Uiso R . P 1 2

loop_
_atom_site_aniso_label
_atom_site_aniso_U_11
_atom_site_aniso_U_22
_atom_site_aniso_U_33
_atom_site_aniso_U_23
_atom_site_aniso_U_13
_atom_site_aniso_U_12
C1 0.0323(15) 0.0516(18) 0.0230(14) -0.0020(11) 0.0053(11) -0.0009(13)
S2 0.0385(4) 0.0495(5) 0.0284(4) -0.0081(3) 0.0064(3) -0.0044(3)
C3 0.0261(13) 0.0335(13) 0.0269(13) -0.0019(11) 0.0017(10) -0.0004(11)
C4 0.0245(14) 0.0447(17) 0.0379(16) -0.0048(13) -0.0022(12) -0.0032(12)
C5 0.0217(13) 0.0414(16) 0.0382(16) -0.0037(13) 0.0010(12) -0.0058(12)
C6 0.0296(14) 0.0309(13) 0.0334(14) -0.0013(11) 0.0039(12) -0.0020(11)
C7 0.0244(12) 0.0273(12) 0.0299(13) -0.0041(11) 0.0001(10) -0.0011(10)
S8 0.0294(3) 0.0241(4) 0.0298(4) 0.0019(2) -0.0029(3) -0.0037(2)
C9 0.0271(13) 0.0243(12) 0.0238(13) -0.0005(10) 0.0012(10) -0.0039(11)
C10 0.0257(13) 0.0237(12) 0.0302(13) -0.0024(10) -0.0013(10) -0.0014(10)
C11 0.0206(11) 0.0270(11) 0.0347(12) -0.0005(12) 0.0010(9) -0.0018(12)
C12 0.0292(14) 0.0254(13) 0.0322(14) -0.0006(11) 0.0039(11) -0.0024(10)
C13 0.0279(13) 0.0225(12) 0.0241(12) -0.0013(10) -0.0008(10) 0.0027(10)
S14 0.0310(3) 0.0244(4) 0.0291(4) -0.0028(2) -0.0027(3) 0.0024(2)
C15 0.0273(13) 0.0232(12) 0.0292(13) 0.0016(10) -0.0003(11) 0.0010(10)
C16 0.0295(15) 0.0318(13) 0.0310(14) 0.0030(11) 0.0048(11) 0.0027(10)
C17 0.0289(15) 0.0382(16) 0.0375(17) 0.0047(12) 0.0080(13) 0.0015(11)
C18 0.0332(15) 0.0382(15) 0.0327(15) 0.0044(12) -0.0004(12) 0.0032(11)
C19 0.0287(14) 0.0373(15) 0.0305(14) 0.0040(11) 0.0050(11) 0.0033(11)
S20 0.0428(4) 0.0488(5) 0.0264(4) 0.0062(3) 0.0038(3) 0.0077(4)
C21 0.0321(15) 0.0500(18) 0.0215(13) -0.0019(12) 0.0012(11) 0.0008(13)
C22 0.0401(18) 0.0525(19) 0.0303(15) 0.0029(14) 0.0099(13) -0.0031(14)
C23 0.0291(14) 0.0644(18) 0.0268(12) -0.0008(16) 0.0077(11) -0.0020(16)
C24 0.0310(15) 0.062(2) 0.0231(14) -0.0032(13) 0.0062(11) 0.0039(14)
C25 0.0234(14) 0.0324(15) 0.0316(16) -0.0033(11) 0.0031(11) -0.0026(10)
C26 0.0217(11) 0.0312(12) 0.0241(11) -0.0019(12) 0.0010(8) 0.0012(11)
C27 0.0263(12) 0.0268(13) 0.0307(14) 0.0011(10) 0.0033(10) 0.0032(10)
C28 0.0300(14) 0.0562(19) 0.0209(11) -0.0019(14) 0.0031(10) 0.0017(15)
O29 0.0225(10) 0.0542(13) 0.0414(11) 0.0031(10) 0.0071(8) -0.0050(9)
C30 0.032(2) 0.055(3) 0.038(3) -0.013(2) 0.009(2) 0.005(2)
C31 0.029(2) 0.071(4) 0.036(3) -0.008(2) 0.003(2) 0.000(2)
C32 0.028(3) 0.121(6) 0.058(4) -0.015(4) 0.013(3) 0.015(3)
C33 0.068(4) 0.099(5) 0.048(3) 0.000(3) 0.013(3) 0.041(4)
C34 0.043(4) 0.095(5) 0.068(4) -0.013(4) 0.011(3) -0.014(4)
O35 0.0224(8) 0.0359(9) 0.0443(10) 0.0029(10) 0.0022(8) -0.0030(9)
C36 0.0178(19) 0.059(2) 0.047(2) -0.010(2) 0.0067(17) -0.008(2)
C37 0.0261(19) 0.055(3) 0.057(3) 0.010(2) 0.0139(18) 0.0066(17)
C38 0.047(3) 0.068(4) 0.088(4) -0.004(3) 0.012(3) 0.002(3)
C39 0.050(3) 0.117(5) 0.107(5) -0.005(5) -0.009(3) 0.001(4)
C40 0.048(2) 0.057(2) 0.072(3) 0.003(3) 0.035(2) 0.005(2)
O41 0.0253(9) 0.0382(12) 0.0386(11) 0.0023(9) 0.0047(8) 0.0033(8)
C42 0.0312(16) 0.061(2) 0.0420(18) 0.0116(16) 0.0043(13) -0.0066(15)
C43 0.0338(17) 0.060(2) 0.0387(17) -0.0030(15) 0.0020(14) -0.0071(15)
C44 0.045(2) 0.088(4) 0.089(4) -0.032(3) 0.015(2) -0.011(2)
C45 0.047(3) 0.091(4) 0.173(8) -0.038(4) 0.008(4) 0.010(3)
C46 0.049(2) 0.077(3) 0.047(2) 0.0054(19) 0.0074(17) -0.020(2)
O47 0.0275(10) 0.0624(13) 0.0432(10) -0.0037(12) 0.0099(8) 0.0008(11)
C48 0.032(2) 0.086(5) 0.055(3) -0.012(3) -0.0086(18) 0.014(2)
C49 0.030(3) 0.055(4) 0.065(5) -0.006(4) 0.014(3) 0.003(3)
C50 0.043(4) 0.051(4) 0.073(5) -0.004(4) 0.005(4) 0.008(3)
C51 0.061(5) 0.070(5) 0.069(5) 0.005(4) 0.008(4) 0.013(4)
C52 0.045(4) 0.074(5) 0.073(6) -0.001(4) -0.003(5) -0.005(4)
N53 0.0272(14) 0.072(2) 0.0441(17) -0.0012(15) 0.0054(13) -0.0128(13)
O54 0.0373(14) 0.088(2) 0.0437(15) -0.0003(13) 0.0128(12) -0.0123(13)
O55 0.0396(15) 0.148(4) 0.0563(18) -0.015(2) 0.0076(14) -0.041(2)
N56 0.0271(12) 0.0301(11) 0.0579(15) 0.0024(13) 0.0000(11) -0.0004(12)
O57 0.0328(13) 0.0285(13) 0.123(3) 0.0003(15) -0.0010(16) -0.0056(11)
O58 0.0238(12) 0.0340(13) 0.116(3) 0.0049(15) -0.0040(14) 0.0038(10)
N59 0.0284(13) 0.0530(18) 0.0489(17) 0.0034(14) 0.0041(12) 0.0046(12)
O60 0.0365(14) 0.126(3) 0.0559(17) 0.018(2) 0.0025(13) 0.0265(18)
O61 0.0365(13) 0.0661(18) 0.0470(15) -0.0063(12) 0.0134(11) 0.0037(11)
N62 0.0310(13) 0.086(2) 0.0383(13) -0.0061(17) 0.0124(11) -0.0030(17)
O63 0.0368(16) 0.093(3) 0.087(2) -0.013(2) 0.0264(16) 0.0048(15)
O64 0.0479(16) 0.086(2) 0.0632(18) -0.0020(17) 0.0226(14) -0.0154(16)
C130 0.042(6) 0.065(7) 0.059(7) 0.017(6) 0.022(6) -0.001(5)
C131 0.024(4) 0.062(6) 0.041(5) 0.014(5) 0.007(4) 0.004(4)
C132 0.013(5) 0.095(8) 0.087(8) 0.000(8) 0.015(5) -0.005(6)
C133 0.052(7) 0.098(8) 0.098(8) 0.011(8) 0.002(7) -0.013(7)
C134 0.028(5) 0.060(7) 0.053(6) 0.002(6) 0.006(5) -0.002(5)
C136 0.018(2) 0.060(2) 0.047(2) -0.010(2) 0.0062(19) -0.008(2)
C137 0.062(8) 0.075(9) 0.082(9) -0.002(8) 0.001(8) -0.005(8)
C138 0.058(8) 0.064(8) 0.062(8) 0.002(7) -0.007(7) -0.010(7)
C139 0.047(3) 0.056(2) 0.071(3) 0.003(3) 0.035(2) 0.005(3)
C140 0.028(6) 0.040(6) 0.081(8) -0.007(7) 0.000(6) -0.018(5)
C148 0.032(2) 0.086(5) 0.055(3) -0.012(3) -0.0094(19) 0.014(2)
C149 0.026(3) 0.070(5) 0.053(5) -0.006(4) 0.018(3) 0.002(3)
C150 0.042(5) 0.122(8) 0.082(6) -0.015(7) 0.007(4) -0.008(6)
C151 0.062(5) 0.077(6) 0.079(5) 0.003(6) -0.011(4) -0.001(5)
C152 0.048(5) 0.130(8) 0.075(5) 0.016(6) 0.030(4) 0.001(6)

loop_
_atom_type_symbol
_atom_type_scat_dispersion_real
_atom_type_scat_dispersion_imag
_atom_type_scat_Cromer_Mann_a1
_atom_type_scat_Cromer_Mann_b1
_atom_type_scat_Cromer_Mann_a2
_atom_type_scat_Cromer_Mann_b2
_atom_type_scat_Cromer_Mann_a3
_atom_type_scat_Cromer_Mann_b3
_atom_type_scat_Cromer_Mann_a4
_atom_type_scat_Cromer_Mann_b4
_atom_type_scat_Cromer_Mann_c
_atom_type_scat_source
C 0.0181 0.0091 2.3100 20.8439 1.0200 10.2075 1.5886 0.5687 0.8650 51.6512 0.2156 'International Tables Vol C 4.2.6.8 and 6.1.1.4'
H 0.0000 0.0000 0.4930 10.5109 0.3229 26.1257 0.1402 3.1424 0.0408 57.7998 0.0030 'International Tables Vol C 4.2.6.8 and 6.1.1.4'
O 0.0492 0.0322 3.0485 13.2771 2.2868 5.7011 1.5463 0.3239 0.8670 32.9089 0.2508 'International Tables Vol C 4.2.6.8 and 6.1.1.4'
S 0.3331 0.5567 6.9053 1.4679 5.2034 22.2151 1.4379 0.2536 1.5863 56.1720 0.8669 'International Tables Vol C 4.2.6.8 and 6.1.1.4'
N 0.0311 0.0180 12.2126 0.0057 3.1322 9.8933 2.0125 28.9975 1.1663 0.5826 -11.5290 'International Tables Vol C 4.2.6.8 and 6.1.1.4'

loop_
_geom_angle_atom_site_label_1
_geom_angle_atom_site_label_2
_geom_angle_atom_site_label_3
_geom_angle
_geom_angle_publ_flag
S2 C1 C24 117.1(3) yes
S2 C1 C28 122.9(3) yes
C24 C1 C28 119.8(4) yes
C1 S2 C3 103.80(15) yes
S2 C3 C4 117.0(2) yes
S2 C3 C25 123.0(2) yes
C4 C3 C25 119.6(3) yes
C3 C4 C5 118.7(3) yes
C3 C4 H41 122.0 no
C5 C4 H41 119.3 no
C4 C5 C6 124.0(3) yes
C4 C5 N53 118.5(3) yes
C6 C5 N53 117.5(3) yes
C5 C6 C7 117.2(3) yes
C5 C6 H61 121.5 no
C7 C6 H61 121.2 no
C6 C7 S8 115.9(2) yes
C6 C7 C25 120.8(3) yes
S8 C7 C25 122.9(2) yes
C7 S8 C9 106.35(13) yes
S8 C9 C10 115.8(2) yes
S8 C9 C26 123.0(2) yes
C10 C9 C26 120.6(2) yes
C9 C10 C11 118.4(3) yes
C9 C10 H101 122.3 no
C11 C10 H101 119.3 no
C10 C11 C12 122.9(2) yes
C10 C11 N56 118.2(3) yes
C12 C11 N56 118.9(3) yes
C11 C12 C13 118.3(3) yes
C11 C12 H121 120.4 no
C13 C12 H121 121.4 no
C12 C13 S14 114.9(2) yes
C12 C13 C26 120.8(3) yes
S14 C13 C26 123.2(2) yes
C13 S14 C15 105.83(13) yes
S14 C15 C16 117.0(2) yes
S14 C15 C27 122.2(2) yes
C16 C15 C27 120.2(3) yes
C15 C16 C17 118.7(3) yes
C15 C16 H161 121.0 no
C17 C16 H161 120.3 no
C16 C17 C18 121.9(3) yes
C16 C17 N59 118.6(3) yes
C18 C17 N59 119.5(3) yes
C17 C18 C19 118.7(3) yes
C17 C18 H181 119.1 no
C19 C18 H181 122.2 no
C18 C19 S20 116.1(2) yes
C18 C19 C27 120.5(3) yes
S20 C19 C27 122.6(2) yes
C19 S20 C21 104.29(15) yes
S20 C21 C22 117.0(3) yes
S20 C21 C28 121.7(3) yes
C22 C21 C28 121.1(3) yes
C21 C22 C23 118.0(3) yes
C21 C22 H221 119.6 no
C23 C22 H221 122.4 no
C22 C23 C24 122.3(3) yes
C22 C23 N62 118.4(4) yes
C24 C23 N62 119.2(4) yes
C1 C24 C23 119.7(3) yes
C1 C24 H241 118.4 no
C23 C24 H241 121.8 no
C7 C25 C3 119.6(3) yes
C7 C25 O29 119.0(2) yes
C3 C25 O29 121.4(3) yes
C9 C26 C13 118.9(2) yes
C9 C26 O35 121.2(3) yes
C13 C26 O35 120.0(3) yes
C19 C27 C15 119.5(3) yes
C19 C27 O41 120.6(3) yes
C15 C27 O41 119.9(2) yes
C21 C28 C1 118.9(3) yes
C21 C28 O47 118.3(4) yes
C1 C28 O47 122.7(4) yes
C25 O29 C30 116.9(3) yes
C25 O29 C130 108.4(4) yes
O29 C30 C31 109.5(3) yes
O29 C30 H302 108.2 no
C31 C30 H302 109.2 no
O29 C30 H301 111.3 no
C31 C30 H301 107.8 no
H302 C30 H301 110.7 no
C30 C31 C32 111.1(3) yes
C30 C31 C34 107.4(3) yes
C32 C31 C34 111.4(4) yes
C30 C31 H311 107.5 no
C32 C31 H311 109.8 no
C34 C31 H311 109.5 no
C31 C32 C33 113.2(4) yes
C31 C32 H322 110.9 no
C33 C32 H322 105.9 no
C31 C32 H321 107.0 no
C33 C32 H321 109.1 no
H322 C32 H321 110.8 no
C32 C33 H332 111.0 no
C32 C33 H331 109.6 no
H332 C33 H331 108.2 no
C32 C33 H333 110.6 no
H332 C33 H333 109.9 no
H331 C33 H333 107.4 no
C31 C34 H341 114.1 no
C31 C34 H342 110.6 no
H341 C34 H342 110.6 no
C31 C34 H343 103.7 no
H341 C34 H343 108.6 no
H342 C34 H343 108.9 no
C26 O35 C36 110.7(2) yes
C26 O35 C136 129.6(4) yes
O35 C36 C37 108.1(3) yes
O35 C36 H362 111.3 no
C37 C36 H362 111.4 no
O35 C36 H361 110.2 no
C37 C36 H361 107.6 no
H362 C36 H361 108.3 no
C36 C37 C38 113.7(3) yes
C36 C37 C40 107.7(3) yes
C38 C37 C40 112.9(3) yes
C36 C37 H371 105.8 no
C38 C37 H371 108.0 no
C40 C37 H371 108.3 no
C37 C38 C39 115.8(4) yes
C37 C38 H381 109.7 no
C39 C38 H381 107.3 no
C37 C38 H382 105.8 no
C39 C38 H382 107.5 no
H381 C38 H382 110.8 no
C38 C39 H393 109.8 no
C38 C39 H391 104.9 no
H393 C39 H391 108.9 no
C38 C39 H392 112.7 no
H393 C39 H392 109.9 no
H391 C39 H392 110.5 no
C37 C40 H403 113.4 no
C37 C40 H402 113.5 no
H403 C40 H402 107.3 no
C37 C40 H401 107.8 no
H403 C40 H401 106.4 no
H402 C40 H401 108.2 no
C27 O41 C42 112.3(3) yes
O41 C42 C43 109.0(3) yes
O41 C42 H421 109.9 no
C43 C42 H421 111.4 no
O41 C42 H422 110.8 no
C43 C42 H422 108.1 no
H421 C42 H422 107.6 no
C42 C43 C44 112.6(3) yes
C42 C43 C46 108.6(4) yes
C44 C43 C46 111.0(4) yes
C42 C43 H431 106.2 no
C44 C43 H431 108.0 no
C46 C43 H431 110.4 no
C43 C44 C45 112.1(4) yes
C43 C44 H442 108.5 no
C45 C44 H442 109.6 no
C43 C44 H441 109.5 no
C45 C44 H441 110.2 no
H442 C44 H441 106.7 no
C44 C45 H452 105.5 no
C44 C45 H451 109.3 no
H452 C45 H451 109.0 no
C44 C45 H453 111.2 no
H452 C45 H453 111.2 no
H451 C45 H453 110.6 no
C43 C46 H463 113.7 no
C43 C46 H462 111.1 no
H463 C46 H462 106.7 no
C43 C46 H461 110.3 no
H463 C46 H461 106.5 no
H462 C46 H461 108.3 no
C28 O47 C48 115.9(4) yes
C28 O47 C148 115.3(3) yes
O47 C48 C49 109.9(4) yes
O47 C48 H481 108.7 no
C49 C48 H481 111.6 no
O47 C48 H482 107.5 no
C49 C48 H482 107.8 no
H481 C48 H482 111.2 no
C48 C49 C50 112.2(4) yes
C48 C49 C52 106.9(4) yes
C50 C49 C52 110.8(4) yes
C48 C49 H491 107.4 no
C50 C49 H491 112.0 no
C52 C49 H491 107.3 no
C49 C50 C51 114.0(4) yes
C49 C50 H501 109.2 no
C51 C50 H501 106.8 no
C49 C50 H502 109.6 no
C51 C50 H502 108.6 no
H501 C50 H502 108.5 no
C50 C51 H512 109.8 no
C50 C51 H511 109.5 no
H512 C51 H511 108.4 no
C50 C51 H513 109.5 no
H512 C51 H513 109.9 no
H511 C51 H513 109.7 no
C49 C52 H521 109.3 no
C49 C52 H523 112.6 no
H521 C52 H523 108.2 no
C49 C52 H522 110.9 no
H521 C52 H522 107.8 no
H523 C52 H522 107.9 no
C5 N53 O54 118.7(3) yes
C5 N53 O55 117.3(3) yes
O54 N53 O55 124.0(3) yes
C11 N56 O57 117.6(3) yes
C11 N56 O58 118.3(3) yes
O57 N56 O58 124.1(2) yes
C17 N59 O60 117.3(3) yes
C17 N59 O61 119.2(3) yes
O60 N59 O61 123.5(3) yes
C23 N62 O63 118.0(4) yes
C23 N62 O64 118.0(4) yes
O63 N62 O64 124.0(3) yes
O29 C130 C131 109.4(4) yes
O29 C130 H1302 115.8 no
C131 C130 H1302 113.2 no
O29 C130 H1301 105.0 no
C131 C130 H1301 103.9 no
H1302 C130 H1301 108.5 no
C130 C131 C132 113.4(5) yes
C130 C131 C134 106.6(4) yes
C132 C131 C134 110.6(5) yes
C130 C131 H1311 112.8 no
C132 C131 H1311 104.8 no
C134 C131 H1311 108.7 no
C131 C132 C133 113.1(5) yes
C131 C132 H1321 110.5 no
C133 C132 H1321 61.4 no
C131 C132 H1322 104.8 no
C133 C132 H1322 141.9 no
H1321 C132 H1322 109.1 no
C132 C133 H1332 105.7 no
C132 C133 H1331 88.4 no
H1332 C133 H1331 109.5 no
C132 C133 H1333 131.5 no
H1332 C133 H1333 109.5 no
H1331 C133 H1333 109.5 no
C131 C134 H1342 106.6 no
C131 C134 H1341 108.3 no
H1342 C134 H1341 112.0 no
C131 C134 H1343 107.3 no
H1342 C134 H1343 111.8 no
H1341 C134 H1343 110.4 no
O35 C136 C137 108.0(5) yes
O35 C136 H1362 109.4 no
C137 C136 H1362 107.9 no
O35 C136 H1361 111.0 no
C137 C136 H1361 111.4 no
H1362 C136 H1361 109.1 no
C136 C137 C138 112.9(5) yes
C136 C137 C140 105.5(5) yes
C138 C137 C140 111.5(5) yes
C136 C137 H1371 110.4 no
C138 C137 H1371 108.3 no
C140 C137 H1371 108.1 no
C137 C138 C139 114.5(5) yes
C137 C138 H1381 109.4 no
C139 C138 H1381 109.2 no
C137 C138 H1382 106.7 no
C139 C138 H1382 107.2 no
H1381 C138 H1382 109.7 no
C138 C139 H1392 108.9 no
C138 C139 H1391 109.8 no
H1392 C139 H1391 109.3 no
C138 C139 H1393 109.3 no
H1392 C139 H1393 109.7 no
H1391 C139 H1393 109.8 no
C137 C140 H1401 112.3 no
C137 C140 H1403 108.2 no
H1401 C140 H1403 108.1 no
C137 C140 H1402 109.5 no
H1401 C140 H1402 109.4 no
H1403 C140 H1402 109.2 no
O47 C148 C149 108.5(4) yes
O47 C148 H1481 106.6 no
C149 C148 H1481 108.7 no
O47 C148 H1482 110.7 no
C149 C148 H1482 110.7 no
H1481 C148 H1482 111.5 no
C148 C149 C150 112.6(4) yes
C148 C149 C152 106.8(4) yes
C150 C149 C152 111.0(5) yes
C148 C149 H1491 109.8 no
C150 C149 H1491 106.7 no
C152 C149 H1491 110.1 no
C149 C150 C151 115.1(4) yes
C149 C150 H1501 109.7 no
C151 C150 H1501 109.5 no
C149 C150 H1502 105.0 no
C151 C150 H1502 107.8 no
H1501 C150 H1502 109.5 no
C150 C151 H1511 111.5 no
C150 C151 H1512 110.7 no
H1511 C151 H1512 108.2 no
C150 C151 H1513 111.5 no
H1511 C151 H1513 106.2 no
H1512 C151 H1513 108.5 no
C149 C152 H1522 108.1 no
C149 C152 H1523 109.3 no
H1522 C152 H1523 108.6 no
C149 C152 H1521 112.3 no
H1522 C152 H1521 108.9 no
H1523 C152 H1521 109.4 no

loop_
_geom_bond_atom_site_label_1
_geom_bond_atom_site_label_2
_geom_bond_distance
_geom_bond_publ_flag
C1 S2 1.776(4) yes
C1 C24 1.386(4) yes
C1 C28 1.409(6) yes
S2 C3 1.772(3) yes
C3 C4 1.401(4) yes
C3 C25 1.399(4) yes
C4 C5 1.363(5) yes
C4 H41 0.943 no
C5 C6 1.388(5) yes
C5 N53 1.479(4) yes
C6 C7 1.389(4) yes
C6 H61 0.933 no
C7 S8 1.772(3) yes
C7 C25 1.408(4) yes
S8 C9 1.768(3) yes
C9 C10 1.391(4) yes
C9 C26 1.413(5) yes
C10 C11 1.383(4) yes
C10 H101 0.927 no
C11 C12 1.386(4) yes
C11 N56 1.468(3) yes
C12 C13 1.395(4) yes
C12 H121 0.958 no
C13 S14 1.777(3) yes
C13 C26 1.399(5) yes
S14 C15 1.763(3) yes
C15 C16 1.395(4) yes
C15 C27 1.397(4) yes
C16 C17 1.388(5) yes
C16 H161 0.921 no
C17 C18 1.397(5) yes
C17 N59 1.455(4) yes
C18 C19 1.380(5) yes
C18 H181 0.943 no
C19 S20 1.780(3) yes
C19 C27 1.407(4) yes
S20 C21 1.777(4) yes
C21 C22 1.384(5) yes
C21 C28 1.411(6) yes
C22 C23 1.396(6) yes
C22 H221 0.918 no
C23 C24 1.374(6) yes
C23 N62 1.467(4) yes
C24 H241 0.927 no
C25 O29 1.363(3) yes
C26 O35 1.359(3) yes
C27 O41 1.362(4) yes
C28 O47 1.357(3) yes
O29 C30 1.415(4) yes
O29 C130 1.459(5) yes
C30 C31 1.542(4) yes
C30 H302 0.980 no
C30 H301 0.972 no
C31 C32 1.530(4) yes
C31 C34 1.492(4) yes
C31 H311 0.978 no
C32 C33 1.495(5) yes
C32 H322 0.971 no
C32 H321 0.985 no
C33 H332 0.947 no
C33 H331 0.971 no
C33 H333 0.953 no
C34 H341 0.954 no
C34 H342 0.963 no
C34 H343 0.976 no
O35 C36 1.463(3) yes
O35 C136 1.438(5) yes
C36 C37 1.541(4) yes
C36 H362 0.981 no
C36 H361 1.007 no
C37 C38 1.509(4) yes
C37 C40 1.492(4) yes
C37 H371 0.990 no
C38 C39 1.485(4) yes
C38 H381 0.974 no
C38 H382 0.993 no
C39 H393 0.982 no
C39 H391 1.000 no
C39 H392 0.979 no
C40 H403 0.953 no
C40 H402 0.952 no
C40 H401 0.959 no
O41 C42 1.466(4) yes
C42 C43 1.490(5) yes
C42 H421 0.993 no
C42 H422 0.968 no
C43 C44 1.521(6) yes
C43 C46 1.562(6) yes
C43 H431 1.014 no
C44 C45 1.533(7) yes
C44 H442 0.989 no
C44 H441 0.978 no
C45 H452 0.982 no
C45 H451 0.961 no
C45 H453 0.959 no
C46 H463 0.969 no
C46 H462 0.977 no
C46 H461 0.947 no
O47 C48 1.447(4) yes
O47 C148 1.445(5) yes
C48 C49 1.540(5) yes
C48 H481 0.963 no
C48 H482 0.987 no
C49 C50 1.532(4) yes
C49 C52 1.496(5) yes
C49 H491 0.994 no
C50 C51 1.492(5) yes
C50 H501 0.981 no
C50 H502 0.969 no
C51 H512 0.983 no
C51 H511 0.975 no
C51 H513 0.967 no
C52 H521 0.959 no
C52 H523 0.956 no
C52 H522 0.974 no
N53 O54 1.218(4) yes
N53 O55 1.224(5) yes
N56 O57 1.227(4) yes
N56 O58 1.209(4) yes
N59 O60 1.244(4) yes
N59 O61 1.213(4) yes
N62 O63 1.208(6) yes
N62 O64 1.254(6) yes
C130 C131 1.541(5) yes
C130 H1302 0.974 no
C130 H1301 0.963 no
C131 C132 1.524(5) yes
C131 C134 1.500(5) yes
C131 H1311 0.982 no
C132 C133 1.503(5) yes
C132 H1321 0.973 no
C132 H1322 0.966 no
C133 H1332 0.950 no
C133 H1331 0.950 no
C133 H1333 0.950 no
C134 H1342 1.084 no
C134 H1341 1.102 no
C134 H1343 1.095 no
C136 C137 1.556(5) yes
C136 H1362 0.968 no
C136 H1361 0.975 no
C137 C138 1.515(5) yes
C137 C140 1.498(5) yes
C137 H1371 0.985 no
C138 C139 1.497(5) yes
C138 H1381 0.971 no
C138 H1382 0.970 no
C139 H1392 0.960 no
C139 H1391 0.955 no
C139 H1393 0.956 no
C140 H1401 0.953 no
C140 H1403 0.959 no
C140 H1402 0.955 no
C148 C149 1.546(5) yes
C148 H1481 0.957 no
C148 H1482 0.967 no
C149 C150 1.519(5) yes
C149 C152 1.498(5) yes
C149 H1491 0.993 no
C150 C151 1.490(5) yes
C150 H1501 0.965 no
C150 H1502 0.968 no
C151 H1511 0.965 no
C151 H1512 0.960 no
C151 H1513 0.965 no
C152 H1522 0.954 no
C152 H1523 0.967 no
C152 H1521 0.968 no

loop_
_geom_hbond_atom_site_label_D
_geom_hbond_atom_site_label_H
_geom_hbond_atom_site_label_A
_geom_hbond_site_symmetry_A
_geom_hbond_angle_DHA
_geom_hbond_distance_DH
_geom_hbond_distance_HA
_geom_hbond_distance_DA
_geom_hbond_publ_flag
C33 H1343 O64 2_657 147.1(10) 0.825 2.574 3.298(9) yes
C134 H1343 O64 2_657 128.7(3) 1.095 2.574 3.369(9) yes
C137 H1371 C16 . 152.8(2) 0.985 2.287 3.195(9) yes
C139 H1391 C36 . 120.3(6) 0.955 2.267 2.870(9) yes
C51 H513 O64 1_655 176.48(14) 0.967 2.600 3.565(9) yes
C51 H1501 C52 . 139.2(7) 1.176 2.155 3.141(9) yes
